data_4311611
loop_
_publ_author_name
'Wuping Liao'
'Chunhua Hu'
'Reinhard K. Kremer'
'Richard Dronskowski'

_publ_section_title
;
 Formation of Complex Three- and One-Dimensional Interpenetrating Networks
 within Carbodiimide Chemistry: NCN2--Coordinated Rare-Earth-Metal
 Tetrahedra and Condensed Alkali-Metal Iodide Octahedra in Two Novel
 Lithium Europium Carbodiimide Iodides, LiEu2(NCN)I3 and LiEu4(NCN)3I3
;
_journal_name_full 'Inorganic Chemistry'
_journal_page_first 5884
_journal_page_last 5890
_journal_paper_doi 10.1021/ic049432r
_journal_volume 43
_journal_year 2004
_chemical_formula_sum 'C3 Eu4 I3 Li N6'
_chemical_formula_weight 1115.57
_chemical_name_systematic
; 
 ? 
;
_space_group_IT_number 194
_symmetry_cell_setting hexagonal
_symmetry_space_group_name_Hall '-P 6c 2c'
_symmetry_space_group_name_H-M 'P 63/m m c'
_atom_sites_solution_hydrogens geom
_atom_sites_solution_primary direct
_atom_sites_solution_secondary difmap
_audit_creation_method SHELXL-97
_cell_angle_alpha 90.00
_cell_angle_beta 90.00
_cell_angle_gamma 120.00
_cell_formula_units_Z 2
_cell_length_a 10.6575(11)
_cell_length_b 10.6575(11)
_cell_length_c 6.8232(10)
_cell_measurement_temperature 293(2)
_cell_volume 671.17(14)
_computing_structure_refinement 'SHELXL-97 (Sheldrick, 1997)'
_computing_structure_solution 'SHELXS-97 (Sheldrick, 1990)'
_diffrn_ambient_temperature 293(2)
_diffrn_measured_fraction_theta_full 1.000
_diffrn_measured_fraction_theta_max 1.000
_diffrn_radiation_monochromator graphite
_diffrn_radiation_source 'fine-focus sealed tube'
_diffrn_radiation_type MoK\a
_diffrn_radiation_wavelength 0.71073
_diffrn_reflns_av_R_equivalents 0.0374
_diffrn_reflns_av_sigmaI/netI 0.0125
_diffrn_reflns_limit_h_max 14
_diffrn_reflns_limit_h_min -14
_diffrn_reflns_limit_k_max 14
_diffrn_reflns_limit_k_min -14
_diffrn_reflns_limit_l_max 9
_diffrn_reflns_limit_l_min -9
_diffrn_reflns_number 8867
_diffrn_reflns_theta_full 28.27
_diffrn_reflns_theta_max 28.27
_diffrn_reflns_theta_min 2.21
_exptl_absorpt_coefficient_mu 25.313
_exptl_crystal_colour orange_red
_exptl_crystal_density_diffrn 5.520
_exptl_crystal_density_method 'not measured'
_exptl_crystal_description block
_exptl_crystal_F_000 948
_exptl_crystal_size_max 0.21
_exptl_crystal_size_mid 0.16
_exptl_crystal_size_min 0.16
_refine_diff_density_max 4.397
_refine_diff_density_min -1.214
_refine_diff_density_rms 0.290
_refine_ls_extinction_coef 0.0031(2)
_refine_ls_extinction_expression Fc^*^=kFc[1+0.001xFc^2^\l^3^/sin(2\q)]^-1/4^
_refine_ls_extinction_method SHELXL
_refine_ls_goodness_of_fit_ref 1.245
_refine_ls_hydrogen_treatment mixed
_refine_ls_matrix_type full
_refine_ls_number_parameters 16
_refine_ls_number_reflns 351
_refine_ls_number_restraints 0
_refine_ls_restrained_S_all 1.245
_refine_ls_R_factor_all 0.0252
_refine_ls_R_factor_gt 0.0246
_refine_ls_shift/su_max 0.000
_refine_ls_shift/su_mean 0.000
_refine_ls_structure_factor_coef Fsqd
_refine_ls_weighting_details 'calc w=1/[\s^2^(Fo^2^)+(0.0114P)^2^+14.4867P] where P=(Fo^2^+2Fc^2^)/3'
_refine_ls_weighting_scheme calc
_refine_ls_wR_factor_gt 0.0551
_refine_ls_wR_factor_ref 0.0554
_reflns_number_gt 342
_reflns_number_total 351
_reflns_threshold_expression >2sigma(I)
_cod_data_source_file ic049432rsi20040501_020612.cif
_cod_data_source_block eu-tetr-hexagonal
_cod_original_cell_volume 671.16(14)
_cod_database_code 4311611

loop_
_symmetry_equiv_pos_as_xyz
'x, y, z'
'-y, x-y, z'
'-x+y, -x, z'
'-x, -y, z+1/2'
'y, -x+y, z+1/2'
'x-y, x, z+1/2'
'y, x, -z'
'x-y, -y, -z'
'-x, -x+y, -z'
'-y, -x, -z+1/2'
'-x+y, y, -z+1/2'
'x, x-y, -z+1/2'
'-x, -y, -z'
'y, -x+y, -z'
'x-y, x, -z'
'x, y, -z-1/2'
'-y, x-y, -z-1/2'
'-x+y, -x, -z-1/2'
'-y, -x, z'
'-x+y, y, z'
'x, x-y, z'
'y, x, z-1/2'
'x-y, -y, z-1/2'
'-x, -x+y, z-1/2'

loop_
_atom_site_label
_atom_site_type_symbol
_atom_site_fract_x
_atom_site_fract_y
_atom_site_fract_z
_atom_site_U_iso_or_equiv
_atom_site_adp_type
_atom_site_occupancy
_atom_site_symmetry_multiplicity
_atom_site_calc_flag
_atom_site_refinement_flags
_atom_site_disorder_assembly
_atom_site_disorder_group
Eu1 Eu 0.3333 0.6667 0.2500 0.0150(3) Uani 1 12 d S . .
Eu2 Eu 0.79138(3) 1.58276(7) 0.2500 0.0160(2) Uani 1 4 d S . .
I I 0.13314(5) 0.26628(10) 0.2500 0.0192(2) Uani 1 4 d S . .
C C 0.5000 0.0000 0.0000 0.0145(12) Uiso 1 4 d S . .
N N 0.5650(4) 1.1300(8) 0.0266(11) 0.0145(12) Uiso 1 2 d S . .
Li Li 0.0000 0.0000 0.0000 0.053(15) Uiso 1 12 d S . .

loop_
_atom_site_aniso_label
_atom_site_aniso_U_11
_atom_site_aniso_U_22
_atom_site_aniso_U_33
_atom_site_aniso_U_23
_atom_site_aniso_U_13
_atom_site_aniso_U_12
Eu1 0.0145(3) 0.0145(3) 0.0160(5) 0.000 0.000 0.00723(17)
Eu2 0.0131(3) 0.0142(3) 0.0210(4) 0.000 0.000 0.00712(17)
I 0.0158(3) 0.0199(4) 0.0233(5) 0.000 0.000 0.0099(2)

loop_
_atom_type_symbol
_atom_type_description
_atom_type_scat_dispersion_real
_atom_type_scat_dispersion_imag
_atom_type_scat_source
C C 0.0033 0.0016 'International Tables Vol C Tables 4.2.6.8 and 6.1.1.4'
Li Li -0.0003 0.0001 'International Tables Vol C Tables 4.2.6.8 and 6.1.1.4'
N N 0.0061 0.0033 'International Tables Vol C Tables 4.2.6.8 and 6.1.1.4'
I I -0.4742 1.8119 'International Tables Vol C Tables 4.2.6.8 and 6.1.1.4'
Eu Eu -0.1578 3.6682 'International Tables Vol C Tables 4.2.6.8 and 6.1.1.4'

loop_
_geom_angle_atom_site_label_1
_geom_angle_atom_site_label_2
_geom_angle_atom_site_label_3
_geom_angle
_geom_angle_site_symmetry_1
_geom_angle_site_symmetry_3
_geom_angle_publ_flag
N Eu1 N 138.72(12) 4_675 14_455 ?
N Eu1 N 75.3(2) 4_675 5_455 ?
N Eu1 N 90.3(3) 14_455 5_455 ?
N Eu1 N 90.3(3) 4_675 13_675 ?
N Eu1 N 75.3(2) 14_455 13_675 ?
N Eu1 N 138.72(12) 5_455 13_675 ?
N Eu1 N 75.3(2) 4_675 6_655 ?
N Eu1 N 138.72(12) 14_455 6_655 ?
N Eu1 N 75.3(2) 5_455 6_655 ?
N Eu1 N 138.72(12) 13_675 6_655 ?
N Eu1 N 138.72(12) 4_675 15_655 ?
N Eu1 N 75.3(2) 14_455 15_655 ?
N Eu1 N 138.72(12) 5_455 15_655 ?
N Eu1 N 75.3(2) 13_675 15_655 ?
N Eu1 N 90.3(3) 6_655 15_655 ?
N Eu1 I 69.36(6) 4_675 3_565 ?
N Eu1 I 69.36(6) 14_455 3_565 ?
N Eu1 I 69.36(6) 5_455 3_565 ?
N Eu1 I 69.36(6) 13_675 3_565 ?
N Eu1 I 134.83(16) 6_655 3_565 ?
N Eu1 I 134.83(16) 15_655 3_565 ?
N Eu1 I 69.36(6) 4_675 2_665 ?
N Eu1 I 134.83(16) 14_455 2_665 ?
N Eu1 I 134.83(16) 5_455 2_665 ?
N Eu1 I 69.36(6) 13_675 2_665 ?
N Eu1 I 69.36(6) 6_655 2_665 ?
N Eu1 I 69.36(6) 15_655 2_665 ?
I Eu1 I 120.0 3_565 2_665 ?
N Eu1 I 134.83(16) 4_675 . ?
N Eu1 I 69.36(6) 14_455 . ?
N Eu1 I 69.36(6) 5_455 . ?
N Eu1 I 134.83(16) 13_675 . ?
N Eu1 I 69.36(6) 6_655 . ?
N Eu1 I 69.36(6) 15_655 . ?
I Eu1 I 120.0 3_565 . ?
I Eu1 I 120.0 2_665 . ?
N Eu1 Eu2 38.28(10) 4_675 15_656 ?
N Eu1 Eu2 112.99(13) 14_455 15_656 ?
N Eu1 Eu2 38.28(10) 5_455 15_656 ?
N Eu1 Eu2 112.99(13) 13_675 15_656 ?
N Eu1 Eu2 78.85(16) 6_655 15_656 ?
N Eu1 Eu2 169.18(16) 15_655 15_656 ?
I Eu1 Eu2 55.988(9) 3_565 15_656 ?
I Eu1 Eu2 106.241(4) 2_665 15_656 ?
I Eu1 Eu2 106.241(4) . 15_656 ?
N Eu1 Eu2 112.99(13) 4_675 15_655 ?
N Eu1 Eu2 38.28(10) 14_455 15_655 ?
N Eu1 Eu2 112.99(13) 5_455 15_655 ?
N Eu1 Eu2 38.28(10) 13_675 15_655 ?
N Eu1 Eu2 169.18(16) 6_655 15_655 ?
N Eu1 Eu2 78.85(16) 15_655 15_655 ?
I Eu1 Eu2 55.988(9) 3_565 15_655 ?
I Eu1 Eu2 106.241(4) 2_665 15_655 ?
I Eu1 Eu2 106.241(4) . 15_655 ?
Eu2 Eu1 Eu2 111.977(18) 15_656 15_655 ?
N Eu1 Eu2 169.18(16) 4_675 13_675 ?
N Eu1 Eu2 38.28(10) 14_455 13_675 ?
N Eu1 Eu2 112.99(14) 5_455 13_675 ?
N Eu1 Eu2 78.85(16) 13_675 13_675 ?
N Eu1 Eu2 112.99(13) 6_655 13_675 ?
N Eu1 Eu2 38.28(10) 15_655 13_675 ?
I Eu1 Eu2 106.241(4) 3_565 13_675 ?
I Eu1 Eu2 106.241(4) 2_665 13_675 ?
I Eu1 Eu2 55.988(9) . 13_675 ?
Eu2 Eu1 Eu2 147.518(8) 15_656 13_675 ?
Eu2 Eu1 Eu2 57.949(14) 15_655 13_675 ?
N Eu2 N 76.9(3) 3_575 2_775 ?
N Eu2 N 117.1(3) 3_575 17_776 ?
N Eu2 N 71.4(3) 2_775 17_776 ?
N Eu2 N 71.4(3) 3_575 18_576 ?
N Eu2 N 117.1(3) 2_775 18_576 ?
N Eu2 N 76.9(3) 17_776 18_576 ?
N Eu2 C 20.34(15) 3_575 3_675 ?
N Eu2 C 94.65(16) 2_775 3_675 ?
N Eu2 C 133.83(14) 17_776 3_675 ?
N Eu2 C 70.97(15) 18_576 3_675 ?
N Eu2 C 70.97(15) 3_575 6_565 ?
N Eu2 C 133.83(14) 2_775 6_565 ?
N Eu2 C 94.65(16) 17_776 6_565 ?
N Eu2 C 20.34(15) 18_576 6_565 ?
C Eu2 C 63.219(10) 3_675 6_565 ?
N Eu2 C 133.83(14) 3_575 5_675 ?
N Eu2 C 70.97(15) 2_775 5_675 ?
N Eu2 C 20.34(15) 17_776 5_675 ?
N Eu2 C 94.65(16) 18_576 5_675 ?
C Eu2 C 152.85(2) 3_675 5_675 ?
C Eu2 C 109.901(11) 6_565 5_675 ?
N Eu2 C 94.65(16) 3_575 2_665 ?
N Eu2 C 20.34(15) 2_775 2_665 ?
N Eu2 C 70.97(15) 17_776 2_665 ?
N Eu2 C 133.83(14) 18_576 2_665 ?
C Eu2 C 109.901(11) 3_675 2_665 ?
C Eu2 C 152.85(2) 6_565 2_665 ?
C Eu2 C 63.219(10) 5_675 2_665 ?
N Eu2 I 90.76(14) 3_575 2_675 ?
N Eu2 I 142.89(13) 2_775 2_675 ?
N Eu2 I 142.89(13) 17_776 2_675 ?
N Eu2 I 90.76(14) 18_576 2_675 ?
C Eu2 I 70.506(13) 3_675 2_675 ?
C Eu2 I 70.506(13) 6_565 2_675 ?
C Eu2 I 134.281(17) 5_675 2_675 ?
C Eu2 I 134.281(17) 2_665 2_675 ?
N Eu2 I 142.89(13) 3_575 3_675 ?
N Eu2 I 90.76(15) 2_775 3_675 ?
N Eu2 I 90.76(15) 17_776 3_675 ?
N Eu2 I 142.89(13) 18_576 3_675 ?
C Eu2 I 134.281(17) 3_675 3_675 ?
C Eu2 I 134.281(17) 6_565 3_675 ?
C Eu2 I 70.506(13) 5_675 3_675 ?
C Eu2 I 70.506(14) 2_665 3_675 ?
I Eu2 I 78.13(3) 2_675 3_675 ?
N Eu2 I 137.52(16) 3_575 13_676 ?
N Eu2 I 137.52(16) 2_775 13_676 ?
N Eu2 I 69.96(13) 17_776 13_676 ?
N Eu2 I 69.96(13) 18_576 13_676 ?
C Eu2 I 125.027(5) 3_675 13_676 ?
C Eu2 I 66.642(8) 6_565 13_676 ?
C Eu2 I 66.642(8) 5_675 13_676 ?
C Eu2 I 125.027(5) 2_665 13_676 ?
I Eu2 I 72.929(16) 2_675 13_676 ?
I Eu2 I 72.929(16) 3_675 13_676 ?
N Eu2 I 69.96(13) 3_575 13_675 ?
N Eu2 I 69.96(13) 2_775 13_675 ?
N Eu2 I 137.52(16) 17_776 13_675 ?
N Eu2 I 137.52(16) 18_576 13_675 ?
C Eu2 I 66.642(8) 3_675 13_675 ?
C Eu2 I 125.027(5) 6_565 13_675 ?
C Eu2 I 125.027(5) 5_675 13_675 ?
C Eu2 I 66.642(8) 2_665 13_675 ?
I Eu2 I 72.930(16) 2_675 13_675 ?
I Eu2 I 72.929(16) 3_675 13_675 ?
I Eu2 I 135.57(3) 13_676 13_675 ?
Li I Li 69.53(2) . 4 ?
Li I Eu2 82.562(14) . 3_465 ?
Li I Eu2 82.562(14) 4 3_465 ?
Li I Eu2 82.562(14) . 2_765 ?
Li I Eu2 82.562(14) 4 2_765 ?
Eu2 I Eu2 161.87(3) 3_465 2_765 ?
Li I Eu2 146.98(2) . 13_676 ?
Li I Eu2 77.451(13) 4 13_676 ?
Eu2 I Eu2 93.416(4) 3_465 13_676 ?
Eu2 I Eu2 93.416(4) 2_765 13_676 ?
Li I Eu2 77.451(13) . 13_675 ?
Li I Eu2 146.98(2) 4 13_675 ?
Eu2 I Eu2 93.416(4) 3_465 13_675 ?
Eu2 I Eu2 93.416(4) 2_765 13_675 ?
Eu2 I Eu2 135.57(3) 13_676 13_675 ?
Li I Eu1 145.236(11) . . ?
Li I Eu1 145.236(11) 4 . ?
Eu2 I Eu1 99.067(16) 3_465 . ?
Eu2 I Eu1 99.067(16) 2_765 . ?
Eu2 I Eu1 67.785(16) 13_676 . ?
Eu2 I Eu1 67.785(16) 13_675 . ?
N C N 180.0(8) 13_665 1_545 ?
N C Eu2 131.6(2) 13_665 2_765 ?
N C Eu2 48.4(2) 1_545 2_765 ?
N C Eu2 48.4(2) 13_665 14_445 ?
N C Eu2 131.6(2) 1_545 14_445 ?
Eu2 C Eu2 180.0 2_765 14_445 ?
N C Eu2 131.6(2) 13_665 3_565 ?
N C Eu2 48.4(2) 1_545 3_565 ?
Eu2 C Eu2 75.56(2) 2_765 3_565 ?
Eu2 C Eu2 104.44(2) 14_445 3_565 ?
N C Eu2 48.4(2) 13_665 15_645 ?
N C Eu2 131.6(2) 1_545 15_645 ?
Eu2 C Eu2 104.44(2) 2_765 15_645 ?
Eu2 C Eu2 75.56(2) 14_445 15_645 ?
Eu2 C Eu2 180.0 3_565 15_645 ?
C N Eu2 111.2(3) 1_565 3_575 ?
C N Eu2 111.2(3) 1_565 2_775 ?
Eu2 N Eu2 99.5(3) 3_575 2_775 ?
C N Eu1 126.2(5) 1_565 13_675 ?
Eu2 N Eu1 102.59(19) 3_575 13_675 ?
Eu2 N Eu1 102.59(19) 2_775 13_675 ?
I Li I 180.000(8) 13 . ?
I Li I 90.706(15) 13 15 ?
I Li I 89.294(15) . 15 ?
I Li I 89.294(15) 13 3 ?
I Li I 90.706(15) . 3 ?
I Li I 180.00(3) 15 3 ?
I Li I 89.294(15) 13 2 ?
I Li I 90.706(15) . 2 ?
I Li I 89.294(15) 15 2 ?
I Li I 90.706(15) 3 2 ?
I Li I 90.706(15) 13 14 ?
I Li I 89.294(15) . 14 ?
I Li I 90.706(15) 15 14 ?
I Li I 89.294(15) 3 14 ?
I Li I 180.00(3) 2 14 ?
I Li Li 124.764(11) 13 4 ?
I Li Li 55.236(11) . 4 ?
I Li Li 124.764(11) 15 4 ?
I Li Li 55.236(11) 3 4 ?
I Li Li 55.236(11) 2 4 ?
I Li Li 124.764(11) 14 4 ?
I Li Li 55.236(11) 13 4_554 ?
I Li Li 124.764(11) . 4_554 ?
I Li Li 55.236(11) 15 4_554 ?
I Li Li 124.764(11) 3 4_554 ?
I Li Li 124.764(11) 2 4_554 ?
I Li Li 55.236(11) 14 4_554 ?
Li Li Li 180.0 4 4_554 ?

loop_
_geom_bond_atom_site_label_1
_geom_bond_atom_site_label_2
_geom_bond_distance
_geom_bond_site_symmetry_2
_geom_bond_publ_flag
Eu1 N 2.662(7) 4_675 ?
Eu1 N 2.662(7) 14_455 ?
Eu1 N 2.662(7) 5_455 ?
Eu1 N 2.662(7) 13_675 ?
Eu1 N 2.662(7) 6_655 ?
Eu1 N 2.662(7) 15_655 ?
Eu1 I 3.6955(10) 3_565 ?
Eu1 I 3.6955(10) 2_665 ?
Eu1 I 3.6955(10) . ?
Eu1 Eu2 4.1157(6) 15_656 ?
Eu1 Eu2 4.1157(6) 15_655 ?
Eu1 Eu2 4.1157(6) 13_675 ?
Eu2 N 2.612(5) 3_575 ?
Eu2 N 2.612(5) 2_775 ?
Eu2 N 2.612(5) 17_776 ?
Eu2 N 2.612(5) 18_576 ?
Eu2 C 3.2546(3) 3_675 ?
Eu2 C 3.2546(3) 6_565 ?
Eu2 C 3.2546(3) 5_675 ?
Eu2 C 3.2546(3) 2_665 ?
Eu2 I 3.3772(6) 2_675 ?
Eu2 I 3.3772(6) 3_675 ?
Eu2 I 3.6851(6) 13_676 ?
Eu2 I 3.6851(6) 13_675 ?
I Li 2.9916(8) . ?
I Li 2.9916(8) 4 ?
I Eu2 3.3772(6) 3_465 ?
I Eu2 3.3772(6) 2_765 ?
I Eu2 3.6851(6) 13_676 ?
I Eu2 3.6851(6) 13_675 ?
C N 1.214(7) 13_665 ?
C N 1.214(7) 1_545 ?
C Eu2 3.2546(3) 2_765 ?
C Eu2 3.2546(3) 14_445 ?
C Eu2 3.2546(3) 3_565 ?
C Eu2 3.2546(3) 15_645 ?
N C 1.214(7) 1_565 ?
N Eu2 2.612(5) 3_575 ?
N Eu2 2.612(5) 2_775 ?
N Eu1 2.662(7) 13_675 ?
Li I 2.9916(8) 13 ?
Li I 2.9916(8) 15 ?
Li I 2.9916(8) 3 ?
Li I 2.9916(8) 2 ?
Li I 2.9916(8) 14 ?
Li Li 3.4116(5) 4 ?
Li Li 3.4116(5) 4_554 ?
